data_4507210
loop_
_publ_author_name
'Crisan, Manuela'
'Bourosh, Paulina'
'Chumakov, Yurii'
'Petric, Mihaela'
'Ilia, Gheorghe'

_publ_section_title
;
 Supramolecular Assembly and Ab Initio Quantum Chemical Calculations of
 2-Hydroxyethylammonium Salts ofpara-Substituted Benzoic Acids
;
_journal_issue 1
_journal_name_full 'Crystal Growth &amp; Design'
_journal_page_first 143
_journal_paper_doi 10.1021/cg301304y
_journal_volume 13
_journal_year 2013
_chemical_formula_sum 'C10 H15 N O4'
_chemical_formula_weight 213.23
_chemical_name_systematic
; 
 2-hydroxyethylammonium 4-metoxybenzoate 
;
_space_group_IT_number 19
_symmetry_cell_setting orthorhombic
_symmetry_space_group_name_Hall 'P 2ac 2ab'
_symmetry_space_group_name_H-M 'P 21 21 21'
_atom_sites_solution_hydrogens geom
_atom_sites_solution_primary direct
_atom_sites_solution_secondary difmap
_audit_creation_method SHELXL-97
_cell_angle_alpha 90.00
_cell_angle_beta 90.00
_cell_angle_gamma 90.00
_cell_formula_units_Z 8
_cell_length_a 6.1890(12)
_cell_length_b 14.891(3)
_cell_length_c 23.594(5)
_cell_measurement_temperature 293(2)
_cell_volume 2174.4(8)
_computing_structure_refinement 'SHELXL-97 (Sheldrick, 1997)'
_computing_structure_solution 'SHELXS-97 (Sheldrick, 1990)'
_diffrn_ambient_temperature 293(2)
_diffrn_measured_fraction_theta_full 0.989
_diffrn_measured_fraction_theta_max 0.989
_diffrn_radiation_monochromator graphite
_diffrn_radiation_source 'fine-focus sealed tube'
_diffrn_radiation_type MoK\a
_diffrn_radiation_wavelength 0.71073
_diffrn_reflns_av_R_equivalents 0.0568
_diffrn_reflns_av_sigmaI/netI 0.0414
_diffrn_reflns_limit_h_max 7
_diffrn_reflns_limit_h_min -7
_diffrn_reflns_limit_k_max 16
_diffrn_reflns_limit_k_min -18
_diffrn_reflns_limit_l_max 28
_diffrn_reflns_limit_l_min -28
_diffrn_reflns_number 14974
_diffrn_reflns_theta_full 25.50
_diffrn_reflns_theta_max 25.50
_diffrn_reflns_theta_min 1.62
_exptl_absorpt_coefficient_mu 0.101
_exptl_absorpt_correction_T_max 0.990
_exptl_absorpt_correction_T_min 0.986
_exptl_absorpt_correction_type multi-scan
_exptl_absorpt_process_details SADABS
_exptl_crystal_density_diffrn 1.303
_exptl_crystal_density_method 'not measured'
_exptl_crystal_F_000 912
_exptl_crystal_size_max 0.16
_exptl_crystal_size_mid 0.12
_exptl_crystal_size_min 0.1
_refine_diff_density_max 0.352
_refine_diff_density_min -0.187
_refine_diff_density_rms 0.038
_refine_ls_abs_structure_details 'Flack H D (1983), Acta Cryst. A39, 876-881'
_refine_ls_abs_structure_Flack 1.9(14)
_refine_ls_extinction_coef 0.0099(15)
_refine_ls_extinction_expression Fc^*^=kFc[1+0.001xFc^2^\l^3^/sin(2\q)]^-1/4^
_refine_ls_extinction_method SHELXL
_refine_ls_goodness_of_fit_ref 1.006
_refine_ls_hydrogen_treatment constr
_refine_ls_matrix_type full
_refine_ls_number_parameters 274
_refine_ls_number_reflns 3991
_refine_ls_number_restraints 0
_refine_ls_restrained_S_all 1.006
_refine_ls_R_factor_all 0.0665
_refine_ls_R_factor_gt 0.0474
_refine_ls_shift/su_max 0.000
_refine_ls_shift/su_mean 0.000
_refine_ls_structure_factor_coef Fsqd
_refine_ls_weighting_details 'calc w=1/[\s^2^(Fo^2^)+(0.0781P)^2^+0.0135P] where P=(Fo^2^+2Fc^2^)/3'
_refine_ls_weighting_scheme calc
_refine_ls_wR_factor_gt 0.1272
_refine_ls_wR_factor_ref 0.1355
_reflns_number_gt 2823
_reflns_number_total 3991
_reflns_threshold_expression >2sigma(I)
_cod_data_source_file cg301304y_si_002.cif
_cod_data_source_block 3_xxvb
_cod_original_cell_volume 2174.4(7)
_cod_original_sg_symbol_H-M P2(1)2(1)2(1)
_cod_database_code 4507210

loop_
_symmetry_equiv_pos_as_xyz
'x, y, z'
'-x+1/2, -y, z+1/2'
'-x, y+1/2, -z+1/2'
'x+1/2, -y+1/2, -z'

loop_
_atom_site_label
_atom_site_type_symbol
_atom_site_fract_x
_atom_site_fract_y
_atom_site_fract_z
_atom_site_U_iso_or_equiv
_atom_site_adp_type
_atom_site_occupancy
_atom_site_symmetry_multiplicity
_atom_site_calc_flag
_atom_site_refinement_flags
N1A N 0.1441(4) 0.65001(19) 0.21646(10) 0.0788(8) Uani 1 1 d .
H1N1 H 0.0389 0.6163 0.2309 0.095 Uiso 1 1 calc R
H2N1 H 0.1058 0.7076 0.2179 0.095 Uiso 1 1 calc R
H3N1 H 0.2645 0.6419 0.2364 0.095 Uiso 1 1 calc R
O1A O 0.5697(4) 0.61181(18) 0.15396(9) 0.0857(7) Uani 1 1 d .
H1A H 0.5889 0.6193 0.1880 0.129 Uiso 1 1 calc R
C1A C 0.1815(5) 0.6244(2) 0.15853(12) 0.0642(8) Uani 1 1 d .
H2A H 0.0635 0.6462 0.1352 0.077 Uiso 1 1 calc R
H2B H 0.1837 0.5594 0.1558 0.077 Uiso 1 1 calc R
C2A C 0.3888(5) 0.6609(2) 0.13650(13) 0.0694(9) Uani 1 1 d .
H1D H 0.3837 0.6614 0.0954 0.083 Uiso 1 1 calc R
H1E H 0.4044 0.7225 0.1492 0.083 Uiso 1 1 calc R
O2A O 0.4641(3) 0.67257(16) 0.29379(8) 0.0753(7) Uani 1 1 d .
O3A O 0.7431(3) 0.59846(13) 0.25820(7) 0.0604(5) Uani 1 1 d .
O4A O 1.0034(3) 0.62647(12) 0.51897(7) 0.0572(6) Uani 1 1 d .
C3A C 0.7447(4) 0.63392(16) 0.35660(10) 0.0412(6) Uani 1 1 d .
C4A C 0.9413(4) 0.5912(2) 0.36570(11) 0.0503(7) Uani 1 1 d .
H3AA H 1.0121 0.5647 0.3352 0.060 Uiso 1 1 calc R
C5A C 1.0344(4) 0.58707(19) 0.41902(10) 0.0506(7) Uani 1 1 d .
H4AA H 1.1655 0.5578 0.4245 0.061 Uiso 1 1 calc R
C6A C 0.9293(5) 0.62704(17) 0.46372(10) 0.0444(7) Uani 1 1 d .
C7A C 0.7363(5) 0.67134(18) 0.45544(10) 0.0508(7) Uani 1 1 d .
H6AA H 0.6681 0.6993 0.4858 0.061 Uiso 1 1 calc R
C8A C 0.6440(5) 0.67436(16) 0.40235(10) 0.0480(6) Uani 1 1 d .
H7AA H 0.5130 0.7038 0.3972 0.058 Uiso 1 1 calc R
C9A C 0.6429(4) 0.63603(19) 0.29882(11) 0.0494(7) Uani 1 1 d .
C10A C 1.1987(5) 0.5799(2) 0.53015(11) 0.0689(9) Uani 1 1 d .
H8AA H 1.2319 0.5840 0.5698 0.103 Uiso 1 1 calc R
H8AB H 1.3137 0.6063 0.5085 0.103 Uiso 1 1 calc R
H8AC H 1.1826 0.5180 0.5197 0.103 Uiso 1 1 calc R
N1B N 0.6476(4) 0.41408(17) 0.22182(9) 0.0623(6) Uani 1 1 d .
H1N2 H 0.5142 0.4075 0.2352 0.075 Uiso 1 1 calc R
H2N2 H 0.6851 0.4717 0.2234 0.075 Uiso 1 1 calc R
H3N2 H 0.7389 0.3817 0.2426 0.075 Uiso 1 1 calc R
O1B O 1.0382(3) 0.40798(17) 0.15425(8) 0.0790(7) Uani 1 1 d .
H2C H 1.0830 0.4047 0.1869 0.118 Uiso 1 1 calc R
C1B C 0.6554(5) 0.3827(2) 0.16179(11) 0.0576(8) Uani 1 1 d .
H4A H 0.6219 0.4326 0.1369 0.069 Uiso 1 1 calc R
H4B H 0.5463 0.3368 0.1561 0.069 Uiso 1 1 calc R
C2B C 0.8715(5) 0.3455(2) 0.14644(13) 0.0717(9) Uani 1 1 d .
H3A H 0.9001 0.2929 0.1695 0.086 Uiso 1 1 calc R
H3B H 0.8694 0.3267 0.1071 0.086 Uiso 1 1 calc R
O2B O 0.9493(3) 0.33674(14) 0.29353(8) 0.0653(6) Uani 1 1 d .
O3B O 1.2210(3) 0.41605(15) 0.25855(7) 0.0656(6) Uani 1 1 d .
O4B O 1.5061(3) 0.37426(12) 0.51634(8) 0.0574(6) Uani 1 1 d .
C3B C 1.2355(4) 0.37532(17) 0.35507(10) 0.0433(6) Uani 1 1 d .
C4B C 1.4275(4) 0.42060(18) 0.36485(10) 0.0456(6) Uani 1 1 d .
H3BB H 1.4934 0.4509 0.3350 0.055 Uiso 1 1 calc R
C5B C 1.5244(4) 0.42198(18) 0.41815(10) 0.0485(7) Uani 1 1 d .
H4BB H 1.6529 0.4531 0.4238 0.058 Uiso 1 1 calc R
C6B C 1.4276(5) 0.37653(16) 0.46270(10) 0.0447(7) Uani 1 1 d .
C7B C 1.2366(5) 0.33004(18) 0.45350(11) 0.0531(7) Uani 1 1 d .
H6BB H 1.1723 0.2986 0.4831 0.064 Uiso 1 1 calc R
C8B C 1.1419(4) 0.33037(17) 0.40078(11) 0.0511(7) Uani 1 1 d .
H7BB H 1.0124 0.2999 0.3955 0.061 Uiso 1 1 calc R
C9B C 1.1306(4) 0.37558(18) 0.29837(11) 0.0482(7) Uani 1 1 d .
C10B C 1.6957(5) 0.4254(2) 0.52859(11) 0.0724(10) Uani 1 1 d .
H8BD H 1.7333 0.4180 0.5678 0.109 Uiso 1 1 calc R
H8BE H 1.6686 0.4877 0.5210 0.109 Uiso 1 1 calc R
H8BF H 1.8127 0.4048 0.5053 0.109 Uiso 1 1 calc R

loop_
_atom_site_aniso_label
_atom_site_aniso_U_11
_atom_site_aniso_U_22
_atom_site_aniso_U_33
_atom_site_aniso_U_23
_atom_site_aniso_U_13
_atom_site_aniso_U_12
N1A 0.0491(14) 0.128(2) 0.0595(15) -0.0084(15) 0.0012(12) -0.0051(16)
O1A 0.0785(14) 0.1278(19) 0.0509(12) -0.0083(12) 0.0010(11) 0.0418(15)
C1A 0.072(2) 0.0616(18) 0.0591(19) -0.0013(14) -0.0068(17) -0.0036(17)
C2A 0.0619(19) 0.085(2) 0.0610(18) 0.0119(16) -0.0018(15) 0.0144(18)
O2A 0.0534(13) 0.1098(18) 0.0627(13) -0.0158(11) -0.0203(11) 0.0267(13)
O3A 0.0516(11) 0.0884(13) 0.0413(10) -0.0045(10) 0.0003(9) 0.0069(11)
O4A 0.0581(14) 0.0717(13) 0.0417(11) -0.0060(9) -0.0075(10) 0.0028(11)
C3A 0.0354(13) 0.0454(15) 0.0429(14) 0.0011(11) -0.0015(12) -0.0006(12)
C4A 0.0453(15) 0.0598(17) 0.0459(15) -0.0066(12) 0.0020(12) 0.0062(14)
C5A 0.0430(15) 0.0631(17) 0.0458(15) -0.0028(13) -0.0046(13) 0.0085(15)
C6A 0.0439(16) 0.0459(15) 0.0433(15) -0.0004(11) -0.0063(13) -0.0046(13)
C7A 0.0537(17) 0.0550(16) 0.0436(15) -0.0084(12) 0.0032(14) 0.0099(15)
C8A 0.0446(14) 0.0510(15) 0.0484(14) 0.0011(12) 0.0003(13) 0.0097(14)
C9A 0.0426(16) 0.0583(17) 0.0474(16) 0.0041(12) -0.0054(14) -0.0003(14)
C10A 0.0515(19) 0.099(2) 0.0557(17) -0.0012(16) -0.0104(15) 0.006(2)
N1B 0.0449(12) 0.0844(16) 0.0577(13) -0.0027(12) 0.0039(11) -0.0045(13)
O1B 0.0712(14) 0.1131(17) 0.0525(12) 0.0080(12) 0.0057(11) -0.0318(14)
C1B 0.0579(18) 0.0691(18) 0.0457(16) -0.0062(13) -0.0040(14) -0.0076(16)
C2B 0.080(2) 0.080(2) 0.0554(17) -0.0158(15) 0.0100(17) -0.011(2)
O2B 0.0490(11) 0.0861(14) 0.0607(12) -0.0004(10) -0.0119(10) -0.0167(12)
O3B 0.0475(11) 0.0996(15) 0.0497(11) 0.0054(11) -0.0027(10) -0.0116(12)
O4B 0.0549(14) 0.0701(13) 0.0473(11) 0.0100(9) -0.0112(10) -0.0072(10)
C3B 0.0400(15) 0.0456(15) 0.0445(15) -0.0051(11) 0.0013(13) -0.0006(13)
C4B 0.0380(13) 0.0583(17) 0.0404(14) -0.0011(11) -0.0003(11) -0.0069(14)
C5B 0.0365(14) 0.0571(17) 0.0518(16) 0.0006(13) -0.0012(12) -0.0082(14)
C6B 0.0460(16) 0.0459(16) 0.0422(15) -0.0003(11) 0.0002(13) 0.0016(13)
C7B 0.0512(17) 0.0551(17) 0.0529(16) 0.0032(13) 0.0043(15) -0.0101(16)
C8B 0.0422(15) 0.0561(16) 0.0552(15) -0.0066(13) 0.0012(14) -0.0146(15)
C9B 0.0386(15) 0.0582(17) 0.0477(16) -0.0044(12) 0.0008(14) -0.0007(13)
C10B 0.061(2) 0.105(3) 0.0516(16) 0.0059(16) -0.0194(16) -0.014(2)

loop_
_atom_type_symbol
_atom_type_description
_atom_type_scat_dispersion_real
_atom_type_scat_dispersion_imag
_atom_type_scat_source
C C 0.0033 0.0016 'International Tables Vol C Tables 4.2.6.8 and 6.1.1.4'
H H 0.0000 0.0000 'International Tables Vol C Tables 4.2.6.8 and 6.1.1.4'
N N 0.0061 0.0033 'International Tables Vol C Tables 4.2.6.8 and 6.1.1.4'
O O 0.0106 0.0060 'International Tables Vol C Tables 4.2.6.8 and 6.1.1.4'

loop_
_geom_angle_atom_site_label_1
_geom_angle_atom_site_label_2
_geom_angle_atom_site_label_3
_geom_angle
N1A C1A C2A 112.0(3)
O1A C2A C1A 113.4(2)
C6A O4A C10A 117.5(2)
C8A C3A C4A 118.2(2)
C8A C3A C9A 120.7(2)
C4A C3A C9A 121.1(2)
C5A C4A C3A 121.6(2)
C6A C5A C4A 118.8(2)
C5A C6A C7A 120.6(2)
C5A C6A O4A 124.3(2)
C7A C6A O4A 115.1(2)
C8A C7A C6A 120.3(2)
C7A C8A C3A 120.6(2)
O2A C9A O3A 123.8(2)
O2A C9A C3A 118.1(2)
O3A C9A C3A 118.1(2)
N1B C1B C2B 112.1(2)
O1B C2B C1B 112.4(2)
C6B O4B C10B 118.0(2)
C4B C3B C8B 117.4(2)
C4B C3B C9B 121.5(2)
C8B C3B C9B 121.0(2)
C3B C4B C5B 121.8(2)
C6B C5B C4B 119.4(2)
O4B C6B C5B 124.4(2)
O4B C6B C7B 116.0(2)
C5B C6B C7B 119.6(2)
C8B C7B C6B 120.2(2)
C7B C8B C3B 121.6(2)
O3B C9B O2B 123.3(2)
O3B C9B C3B 118.9(2)
O2B C9B C3B 117.8(2)

loop_
_geom_bond_atom_site_label_1
_geom_bond_atom_site_label_2
_geom_bond_distance
N1A C1A 1.438(4)
O1A C2A 1.399(4)
C1A C2A 1.487(4)
O2A C9A 1.239(3)
O3A C9A 1.271(3)
O4A C6A 1.382(3)
O4A C10A 1.418(3)
C3A C8A 1.384(3)
C3A C4A 1.390(3)
C3A C9A 1.502(3)
C4A C5A 1.385(3)
C5A C6A 1.375(3)
C6A C7A 1.379(4)
C7A C8A 1.377(3)
N1B C1B 1.492(3)
O1B C2B 1.402(4)
C1B C2B 1.492(4)
O2B C9B 1.268(3)
O3B C9B 1.249(3)
O4B C6B 1.356(3)
O4B C10B 1.429(3)
C3B C4B 1.385(3)
C3B C8B 1.395(3)
C3B C9B 1.487(3)
C4B C5B 1.394(3)
C5B C6B 1.386(3)
C6B C7B 1.387(4)
C7B C8B 1.375(3)

loop_
_geom_hbond_atom_site_label_D
_geom_hbond_atom_site_label_H
_geom_hbond_atom_site_label_A
_geom_hbond_distance_DH
_geom_hbond_distance_HA
_geom_hbond_distance_DA
_geom_hbond_angle_DHA
_geom_hbond_site_symmetry_A
N1A H1N1 O3A 0.89 1.96 2.778(3) 152.5 1_455
N1A H2N1 O2B 0.89 1.97 2.850(3) 168.7 3_655
N1A H3N1 O2A 0.89 1.89 2.714(3) 153.5 .
O1A H1A O3A 0.82 1.94 2.691(3) 152.6 .
N1B H1N2 O3B 0.89 1.90 2.779(3) 169.0 1_455
N1B H2N2 O3A 0.89 2.09 2.937(3) 158.9 .
N1B H3N2 O2B 0.89 1.89 2.770(3) 167.8 .
O1B H2C O3B 0.82 1.90 2.711(3) 169.0 .

loop_
_geom_torsion_atom_site_label_1
_geom_torsion_atom_site_label_2
_geom_torsion_atom_site_label_3
_geom_torsion_atom_site_label_4
_geom_torsion
N1A C1A C2A O1A 79.1(4)
C8A C3A C4A C5A 1.2(4)
C9A C3A C4A C5A -178.6(3)
C3A C4A C5A C6A -0.5(4)
C4A C5A C6A C7A -0.8(4)
C4A C5A C6A O4A 179.0(2)
C10A O4A C6A C5A -1.3(4)
C10A O4A C6A C7A 178.5(2)
C5A C6A C7A C8A 1.4(4)
O4A C6A C7A C8A -178.4(2)
C6A C7A C8A C3A -0.7(4)
C4A C3A C8A C7A -0.6(4)
C9A C3A C8A C7A 179.2(2)
C8A C3A C9A O2A -2.1(4)
C4A C3A C9A O2A 177.6(3)
C8A C3A C9A O3A 179.4(2)
C4A C3A C9A O3A -0.8(4)
N1B C1B C2B O1B -58.2(3)
C8B C3B C4B C5B -0.2(4)
C9B C3B C4B C5B 178.8(2)
C3B C4B C5B C6B 0.4(4)
C10B O4B C6B C5B 3.0(4)
C10B O4B C6B C7B -176.5(2)
C4B C5B C6B O4B -179.2(2)
C4B C5B C6B C7B 0.3(4)
O4B C6B C7B C8B 178.4(2)
C5B C6B C7B C8B -1.1(4)
C6B C7B C8B C3B 1.3(4)
C4B C3B C8B C7B -0.6(4)
C9B C3B C8B C7B -179.6(2)
C4B C3B C9B O3B 1.6(4)
C8B C3B C9B O3B -179.4(3)
C4B C3B C9B O2B -176.2(2)
C8B C3B C9B O2B 2.8(4)
